data_4319310
loop_
_publ_author_name
'Vernon C. Gibson'
'Sergio Mastroianni'
'Andrew J. P. White'
'David J. Williams'

_publ_section_title
;
 Formation and Unexpected Catalytic Reactivity of Organoaluminum
 Boryloxides
;
_journal_name_full 'Inorganic Chemistry'
_journal_page_first 826
_journal_page_last 827
_journal_paper_doi 10.1021/ic000895g
_journal_volume 40
_journal_year 2001
_chemical_formula_sum 'C58 H72 Al B3 N2 O3'
_chemical_formula_weight 904.59
_chemical_name_systematic
; 
 ? 
;
_space_group_IT_number 2
_symmetry_cell_setting triclinic
_symmetry_space_group_name_Hall '-P 1'
_symmetry_space_group_name_H-M 'P -1'
_atom_sites_solution_hydrogens geom
_atom_sites_solution_primary direct
_atom_sites_solution_secondary difmap
_audit_creation_method SHELXL
_cell_angle_alpha 78.678(4)
_cell_angle_beta 81.984(5)
_cell_angle_gamma 61.193(4)
_cell_formula_units_Z 2
_cell_length_a 11.9810(8)
_cell_length_b 12.2478(7)
_cell_length_c 21.5158(8)
_cell_measurement_reflns_used 24
_cell_measurement_temperature 203(2)
_cell_measurement_theta_max 27.96
_cell_measurement_theta_min 11.24
_cell_volume 2709.0(3)
_computing_cell_refinement 'Siemens XSCANS'
_computing_data_collection 'Siemens XSCANS'
_computing_data_reduction 'Siemens SHELXTL'
_computing_molecular_graphics 'Siemens SHELXTL'
_computing_publication_material 'Siemens SHELXTL'
_computing_structure_refinement 'SHELXL-93 (Sheldrick, 1993)'
_computing_structure_solution 'SHELXS-86 (Sheldrick, 1990)'
_diffrn_ambient_temperature 203(2)
_diffrn_measurement_device 'Siemens P4'
_diffrn_measurement_method '\w scans'
_diffrn_radiation_monochromator graphite
_diffrn_radiation_source 'fine-focus sealed tube'
_diffrn_radiation_type CuK\a
_diffrn_radiation_wavelength 1.54178
_diffrn_reflns_av_R_equivalents 0.0836
_diffrn_reflns_av_sigmaI/netI 0.0393
_diffrn_reflns_limit_h_max 13
_diffrn_reflns_limit_h_min 0
_diffrn_reflns_limit_k_max 13
_diffrn_reflns_limit_k_min -12
_diffrn_reflns_limit_l_max 24
_diffrn_reflns_limit_l_min -24
_diffrn_reflns_number 9168
_diffrn_reflns_theta_max 63.00
_diffrn_reflns_theta_min 2.10
_diffrn_standards_interval_count 97
_diffrn_standards_number 3
_exptl_absorpt_coefficient_mu 0.654
_exptl_absorpt_correction_type none
_exptl_crystal_colour Clear
_exptl_crystal_density_diffrn 1.109
_exptl_crystal_description rhombs
_exptl_crystal_F_000 972
_exptl_crystal_size_max 0.50
_exptl_crystal_size_mid 0.33
_exptl_crystal_size_min 0.25
_refine_diff_density_max 0.393
_refine_diff_density_min -0.490
_refine_diff_density_rms 0.057
_refine_ls_extinction_coef 0.0018(3)
_refine_ls_extinction_expression Fc^*^=kFc[1+0.001xFc^2^\l^3^/sin(2\q)]^-1/4^
_refine_ls_extinction_method SHELXL
_refine_ls_goodness_of_fit_all 1.027
_refine_ls_goodness_of_fit_obs 1.067
_refine_ls_matrix_type full
_refine_ls_number_parameters 605
_refine_ls_number_reflns 8124
_refine_ls_number_restraints 0
_refine_ls_restrained_S_all 1.046
_refine_ls_restrained_S_obs 1.067
_refine_ls_R_factor_all 0.0810
_refine_ls_R_factor_obs 0.0639
_refine_ls_shift/esd_max 0.000
_refine_ls_shift/esd_mean 0.000
_refine_ls_structure_factor_coef Fsqd
_refine_ls_weighting_details 'w=1/[\s^2^(Fo^2^)+(0.1231P)^2^+0.3522P] where P=(Fo^2^+2Fc^2^)/3'
_refine_ls_weighting_scheme calc
_refine_ls_wR_factor_all 0.1849
_refine_ls_wR_factor_obs 0.1657
_reflns_number_observed 6802
_reflns_number_total 8692
_reflns_observed_criterion >2sigma(I)
_cod_data_source_file ic000895g_3.cif
_cod_data_source_block VG9901
_cod_depositor_comments
;
The following automatic conversions were performed:

'_symmetry_cell_setting' value 'Triclinic' changed to 'triclinic'
according to the built-in table from CIF Core dictionary named
'cif_core.dic' version 2.4.1 from 2010-06-29.

Automatic conversion script
Id: cif_fix_values 1646 2011-03-28 12:23:43Z adriana 

The following automatic conversions were performed:

'_refine_ls_weighting_scheme' value 'calc
w=1/[\s^2^(Fo^2^)+(0.1231P)^2^+0.3522P] where P=(Fo^2^+2Fc^2^)/3' was
changed to 'calc'. New tag '_refine_ls_weighting_details' was
created. The value of the new tag was set to
'w=1/[\s^2^(Fo^2^)+(0.1231P)^2^+0.3522P] where P=(Fo^2^+2Fc^2^)/3'.

Automatic conversion script
Id: cif_fix_values 3143 2015-03-26 13:38:13Z robertas 
;
_cod_original_formula_sum 'C58 H72 N2 O3 B3 Al'
_cod_database_code 4319310

loop_
_symmetry_equiv_pos_as_xyz
'x, y, z'
'-x, -y, -z'

loop_
_atom_site_aniso_label
_atom_site_aniso_U_11
_atom_site_aniso_U_22
_atom_site_aniso_U_33
_atom_site_aniso_U_23
_atom_site_aniso_U_13
_atom_site_aniso_U_12
Al 0.0286(3) 0.0323(3) 0.0348(3) -0.0049(3) 0.0029(2) -0.0140(3)
O1 0.0353(9) 0.0550(10) 0.0439(9) -0.0154(8) 0.0038(7) -0.0215(8)
B1 0.0270(12) 0.0469(15) 0.0284(12) -0.0066(10) 0.0066(9) -0.0171(11)
O2 0.0315(8) 0.0359(9) 0.0464(9) -0.0035(7) 0.0064(7) -0.0149(7)
B2 0.0283(12) 0.0340(13) 0.0378(13) -0.0063(10) 0.0018(10) -0.0140(10)
O3 0.0450(9) 0.0390(9) 0.0359(9) -0.0065(7) -0.0026(7) -0.0189(7)
B3 0.0399(14) 0.0438(15) 0.0321(13) -0.0019(11) 0.0048(10) -0.0233(12)
N1 0.0461(11) 0.0411(11) 0.0392(11) -0.0016(9) 0.0017(9) -0.0219(10)
C2 0.059(2) 0.0459(14) 0.0437(15) -0.0039(11) 0.0036(12) -0.0263(13)
C3 0.132(4) 0.091(3) 0.059(2) -0.004(2) 0.035(2) -0.062(3)
C4 0.0294(11) 0.0407(12) 0.0433(13) -0.0134(10) 0.0086(9) -0.0165(10)
C5 0.0358(13) 0.0521(15) 0.0508(15) -0.0183(12) 0.0142(11) -0.0189(11)
C6 0.0387(14) 0.052(2) 0.071(2) -0.0258(14) 0.0250(13) -0.0191(12)
C7 0.0300(13) 0.0391(13) 0.085(2) -0.0146(13) 0.0089(13) -0.0140(11)
C8 0.0345(13) 0.0433(14) 0.066(2) -0.0026(12) -0.0004(12) -0.0145(11)
C9 0.0311(12) 0.0407(13) 0.0483(14) -0.0076(10) 0.0032(10) -0.0145(10)
C10 0.059(2) 0.094(3) 0.047(2) -0.029(2) 0.0176(14) -0.026(2)
C11 0.0329(15) 0.058(2) 0.125(3) -0.020(2) 0.011(2) -0.0099(14)
C12 0.0447(15) 0.063(2) 0.0424(15) -0.0048(13) 0.0022(12) -0.0111(13)
C13 0.0223(10) 0.0408(12) 0.0337(11) -0.0052(9) 0.0014(8) -0.0119(9)
C14 0.0258(10) 0.0420(12) 0.0362(11) -0.0072(9) 0.0039(9) -0.0120(9)
C15 0.0336(12) 0.0457(13) 0.0372(12) -0.0110(10) 0.0042(9) -0.0108(10)
C16 0.0424(13) 0.0380(13) 0.0461(14) -0.0046(10) -0.0065(11) -0.0121(11)
C17 0.0415(13) 0.0447(14) 0.0455(14) 0.0025(11) -0.0053(11) -0.0212(11)
C18 0.0270(10) 0.0438(13) 0.0377(12) 0.0006(10) -0.0013(9) -0.0148(10)
C19 0.0358(12) 0.061(2) 0.0394(13) -0.0134(11) 0.0128(10) -0.0251(12)
C20 0.074(2) 0.050(2) 0.062(2) -0.0141(14) -0.002(2) -0.0262(15)
C21 0.0366(12) 0.0540(15) 0.0472(14) -0.0027(12) 0.0100(11) -0.0221(11)
C22 0.0271(10) 0.0375(12) 0.0391(12) -0.0012(9) 0.0018(9) -0.0136(9)
C23 0.0337(12) 0.0492(14) 0.0400(13) -0.0034(10) 0.0011(10) -0.0151(11)
C24 0.0383(13) 0.079(2) 0.0372(13) -0.0103(13) 0.0060(10) -0.0235(13)
C25 0.0366(13) 0.089(2) 0.0394(14) 0.0044(14) 0.0001(11) -0.0345(14)
C26 0.0428(14) 0.069(2) 0.050(2) 0.0079(13) -0.0021(12) -0.0370(14)
C27 0.0330(11) 0.0443(13) 0.0461(13) -0.0006(10) 0.0014(10) -0.0212(10)
C28 0.058(2) 0.055(2) 0.053(2) -0.0158(13) 0.0068(13) -0.0249(14)
C29 0.056(2) 0.151(4) 0.044(2) 0.006(2) 0.0057(14) -0.064(2)
C30 0.0460(14) 0.0502(15) 0.062(2) -0.0087(12) 0.0020(12) -0.0295(12)
C31 0.0303(11) 0.0339(11) 0.0365(12) -0.0065(9) 0.0051(9) -0.0135(9)
C32 0.0358(12) 0.0402(12) 0.0439(13) -0.0048(10) -0.0007(10) -0.0164(10)
C33 0.0438(14) 0.0417(13) 0.0453(14) -0.0018(11) -0.0054(11) -0.0133(11)
C34 0.059(2) 0.0346(12) 0.0399(13) -0.0029(10) 0.0031(11) -0.0176(11)
C35 0.0505(14) 0.0393(13) 0.0449(13) -0.0063(10) 0.0087(11) -0.0248(11)
C36 0.0372(12) 0.0362(12) 0.0415(12) -0.0064(10) 0.0058(10) -0.0177(10)
C37 0.0429(14) 0.062(2) 0.068(2) 0.0053(14) -0.0144(13) -0.0281(13)
C38 0.082(2) 0.045(2) 0.058(2) 0.0072(14) -0.001(2) -0.025(2)
C39 0.0392(13) 0.0488(15) 0.064(2) -0.0011(12) -0.0030(12) -0.0262(12)
C40 0.0373(12) 0.0411(13) 0.0343(12) -0.0072(10) 0.0038(9) -0.0174(10)
C41 0.0352(12) 0.0404(12) 0.0393(12) -0.0074(10) 0.0039(9) -0.0149(10)
C42 0.0479(14) 0.0410(13) 0.0512(15) -0.0085(11) 0.0001(11) -0.0193(11)
C43 0.057(2) 0.050(2) 0.050(2) -0.0181(12) 0.0014(12) -0.0176(13)
C44 0.067(2) 0.062(2) 0.0406(14) -0.0190(13) 0.0133(13) -0.0177(15)
C45 0.055(2) 0.052(2) 0.0385(13) -0.0086(11) 0.0096(11) -0.0190(13)
C46 0.066(2) 0.0416(14) 0.052(2) -0.0059(12) 0.0206(14) -0.0238(13)
C47 0.105(3) 0.059(2) 0.072(2) -0.031(2) 0.004(2) -0.021(2)
C48 0.102(3) 0.065(2) 0.047(2) -0.0082(15) 0.036(2) -0.033(2)
C49 0.0534(14) 0.0399(13) 0.0278(11) -0.0043(9) 0.0025(10) -0.0195(11)
C50 0.080(2) 0.0426(14) 0.0336(12) -0.0015(10) 0.0041(12) -0.0294(14)
C51 0.119(3) 0.042(2) 0.0383(15) 0.0021(12) 0.000(2) -0.034(2)
C52 0.099(3) 0.047(2) 0.044(2) -0.0028(13) -0.019(2) -0.009(2)
C53 0.069(2) 0.052(2) 0.049(2) -0.0113(13) -0.0155(14) -0.0070(15)
C54 0.0529(15) 0.0459(14) 0.0364(12) -0.0096(10) -0.0039(11) -0.0154(12)
C55 0.099(3) 0.070(2) 0.055(2) -0.0021(15) 0.011(2) -0.061(2)
C56 0.156(5) 0.056(2) 0.076(3) 0.008(2) -0.046(3) -0.001(3)
C57 0.054(2) 0.060(2) 0.061(2) -0.0121(14) -0.0089(13) -0.0266(14)
N60 0.166(5) 0.148(4) 0.105(3) 0.038(3) -0.032(3) -0.112(4)
C61 0.098(3) 0.080(3) 0.111(4) 0.031(3) -0.038(3) -0.060(3)
C62 0.082(3) 0.072(3) 0.126(4) -0.002(3) -0.008(3) -0.035(2)

loop_
_atom_site_label
_atom_site_type_symbol
_atom_site_fract_x
_atom_site_fract_y
_atom_site_fract_z
_atom_site_U_iso_or_equiv
_atom_site_thermal_displace_type
_atom_site_occupancy
_atom_site_calc_flag
_atom_site_refinement_flags
_atom_site_disorder_group
Al Al 0.55625(6) 0.18935(6) 0.23280(3) 0.0325(2) Uani 1 d . .
O1 O 0.4258(2) 0.1967(2) 0.20613(8) 0.0440(4) Uani 1 d . .
B1 B 0.3476(2) 0.1704(3) 0.18188(12) 0.0349(5) Uani 1 d . .
O2 O 0.68242(15) 0.0443(2) 0.24763(8) 0.0396(4) Uani 1 d . .
B2 B 0.8003(2) -0.0500(2) 0.24197(13) 0.0339(5) Uani 1 d . .
O3 O 0.5143(2) 0.2878(2) 0.28777(8) 0.0401(4) Uani 1 d . .
B3 B 0.5382(3) 0.2957(3) 0.34577(13) 0.0383(6) Uani 1 d . .
N1 N 0.6159(2) 0.2722(2) 0.15886(10) 0.0426(5) Uani 1 d . .
C2 C 0.6622(3) 0.3032(3) 0.11468(13) 0.0498(6) Uani 1 d . .
C3 C 0.7239(5) 0.3415(4) 0.0586(2) 0.0953(14) Uani 1 d . .
H3A H 0.6616(5) 0.3929(4) 0.0268(2) 0.143 Uiso 1 d R .
H3B H 0.7905(5) 0.2674(4) 0.0418(2) 0.143 Uiso 1 d R .
H3C H 0.7610(5) 0.3899(4) 0.0694(2) 0.143 Uiso 1 d R .
C4 C 0.2015(2) 0.2750(2) 0.17592(12) 0.0378(5) Uani 1 d . .
C5 C 0.1232(2) 0.3213(3) 0.22970(14) 0.0471(6) Uani 1 d . .
C6 C -0.0038(3) 0.4117(3) 0.2237(2) 0.0553(7) Uani 1 d . .
H6A H -0.0547(3) 0.4400(3) 0.2604(2) 0.066 Uiso 1 calc R .
C7 C -0.0573(2) 0.4612(3) 0.1651(2) 0.0529(7) Uani 1 d . .
C8 C 0.0201(2) 0.4187(3) 0.1122(2) 0.0505(6) Uani 1 d . .
H8A H -0.0141(2) 0.4527(3) 0.0720(2) 0.061 Uiso 1 calc R .
C9 C 0.1468(2) 0.3275(2) 0.11630(13) 0.0414(5) Uani 1 d . .
C10 C 0.1742(3) 0.2748(4) 0.29551(15) 0.0707(9) Uani 1 d . .
H10A H 0.2141(3) 0.3231(4) 0.30328(15) 0.106 Uiso 1 d R .
H10B H 0.2367(3) 0.1864(4) 0.29863(15) 0.106 Uiso 1 d R .
H10C H 0.1046(3) 0.2851(4) 0.32679(15) 0.106 Uiso 1 d R .
C11 C -0.1956(3) 0.5579(3) 0.1597(2) 0.0775(11) Uani 1 d . .
H11A H -0.2230(3) 0.6057(3) 0.1948(2) 0.116 Uiso 1 d R .
H11B H -0.2469(3) 0.5158(3) 0.1608(2) 0.116 Uiso 1 d R .
H11C H -0.2060(3) 0.6145(3) 0.1200(2) 0.116 Uiso 1 d R .
C12 C 0.2259(3) 0.2923(3) 0.05554(14) 0.0569(7) Uani 1 d . .
H12A H 0.2782(3) 0.2015(3) 0.05990(14) 0.085 Uiso 1 d R .
H12B H 0.2804(3) 0.3323(3) 0.04681(14) 0.085 Uiso 1 d R .
H12C H 0.1701(3) 0.3203(3) 0.02083(14) 0.085 Uiso 1 d R .
C13 C 0.3968(2) 0.0380(2) 0.15832(11) 0.0339(5) Uani 1 d . .
C14 C 0.4934(2) -0.0017(2) 0.10958(11) 0.0367(5) Uani 1 d . .
C15 C 0.5275(2) -0.1118(2) 0.08615(12) 0.0420(5) Uani 1 d . .
H15A H 0.5903(2) -0.1353(2) 0.05289(12) 0.050 Uiso 1 calc R .
C16 C 0.4712(2) -0.1882(2) 0.11056(13) 0.0448(6) Uani 1 d . .
C17 C 0.3815(2) -0.1537(2) 0.16102(13) 0.0446(6) Uani 1 d . .
H17A H 0.3451(2) -0.2063(2) 0.17930(13) 0.053 Uiso 1 calc R .
C18 C 0.3445(2) -0.0431(2) 0.18507(11) 0.0380(5) Uani 1 d . .
C19 C 0.5623(2) 0.0742(3) 0.08139(12) 0.0448(6) Uani 1 d . .
H19A H 0.6344(2) 0.0492(3) 0.10648(12) 0.067 Uiso 1 d R .
H19B H 0.5043(2) 0.1632(3) 0.08148(12) 0.067 Uiso 1 d R .
H19C H 0.5924(2) 0.0589(3) 0.03814(12) 0.067 Uiso 1 d R .
C20 C 0.5026(3) -0.3036(3) 0.0825(2) 0.0621(8) Uani 1 d . .
H20A H 0.4269(3) -0.2928(3) 0.0650(2) 0.093 Uiso 1 d R .
H20B H 0.5321(3) -0.3767(3) 0.1153(2) 0.093 Uiso 1 d R .
H20C H 0.5690(3) -0.3156(3) 0.0490(2) 0.093 Uiso 1 d R .
C21 C 0.2507(2) -0.0144(3) 0.24188(13) 0.0476(6) Uani 1 d . .
H21A H 0.1799(2) 0.0694(3) 0.23255(13) 0.071 Uiso 1 d R .
H21B H 0.2930(2) -0.0184(3) 0.27821(13) 0.071 Uiso 1 d R .
H21C H 0.2192(2) -0.0757(3) 0.25133(13) 0.071 Uiso 1 d R .
C22 C 0.8971(2) -0.0307(2) 0.18755(11) 0.0363(5) Uani 1 d . .
C23 C 0.9477(2) -0.1074(3) 0.13929(12) 0.0436(6) Uani 1 d . .
C24 C 1.0317(3) -0.0891(3) 0.09189(13) 0.0538(7) Uani 1 d . .
H24A H 1.0660(3) -0.1421(3) 0.06049(13) 0.065 Uiso 1 calc R .
C25 C 1.0662(3) 0.0044(3) 0.08958(13) 0.0553(7) Uani 1 d . .
C26 C 1.0155(3) 0.0803(3) 0.13645(14) 0.0523(7) Uani 1 d . .
H26A H 1.0373(3) 0.1449(3) 0.13530(14) 0.063 Uiso 1 calc R .
C27 C 0.9331(2) 0.0642(2) 0.18542(12) 0.0412(5) Uani 1 d . .
C28 C 0.9106(3) -0.2078(3) 0.13706(15) 0.0554(7) Uani 1 d . .
H28A H 0.8237(3) -0.1686(3) 0.12387(15) 0.083 Uiso 1 d R .
H28B H 0.9164(3) -0.2570(3) 0.17886(15) 0.083 Uiso 1 d R .
H28C H 0.9678(3) -0.2626(3) 0.10701(15) 0.083 Uiso 1 d R .
C29 C 1.1588(3) 0.0211(5) 0.0384(2) 0.0808(12) Uani 1 d . .
H29A H 1.2367(3) 0.0009(5) 0.0573(2) 0.121 Uiso 1 d R .
H29B H 1.1211(3) 0.1077(5) 0.0175(2) 0.121 Uiso 1 d R .
H29C H 1.1782(3) -0.0347(5) 0.0076(2) 0.121 Uiso 1 d R .
C30 C 0.8892(3) 0.1464(3) 0.23693(14) 0.0503(6) Uani 1 d . .
H30A H 0.9518(3) 0.1086(3) 0.26910(14) 0.075 Uiso 1 d R .
H30B H 0.8079(3) 0.1542(3) 0.25605(14) 0.075 Uiso 1 d R .
H30C H 0.8796(3) 0.2293(3) 0.21869(14) 0.075 Uiso 1 d R .
C31 C 0.8391(2) -0.1795(2) 0.28907(11) 0.0348(5) Uani 1 d . .
C32 C 0.9544(2) -0.2418(2) 0.32027(12) 0.0409(5) Uani 1 d . .
C33 C 0.9832(3) -0.3526(2) 0.36228(13) 0.0468(6) Uani 1 d . .
H33A H 1.0609(3) -0.3935(2) 0.38239(13) 0.056 Uiso 1 calc R .
C34 C 0.9005(3) -0.4047(2) 0.37543(13) 0.0472(6) Uani 1 d . .
C35 C 0.7880(3) -0.3439(2) 0.34444(12) 0.0445(6) Uani 1 d . .
H35A H 0.7311(3) -0.3781(2) 0.35256(12) 0.053 Uiso 1 calc R .
C36 C 0.7561(2) -0.2337(2) 0.30163(12) 0.0388(5) Uani 1 d . .
C37 C 1.0487(3) -0.1905(3) 0.3116(2) 0.0573(7) Uani 1 d . .
H37A H 1.0101(3) -0.1111(3) 0.3280(2) 0.086 Uiso 1 d R .
H37B H 1.0722(3) -0.1773(3) 0.2668(2) 0.086 Uiso 1 d R .
H37C H 1.1243(3) -0.2503(3) 0.3344(2) 0.086 Uiso 1 d R .
C38 C 0.9339(4) -0.5236(3) 0.4225(2) 0.0660(9) Uani 1 d . .
H38A H 0.9047(4) -0.5753(3) 0.4080(2) 0.099 Uiso 1 d R .
H38B H 0.8928(4) -0.5019(3) 0.4636(2) 0.099 Uiso 1 d R .
H38C H 1.0256(4) -0.5700(3) 0.4260(2) 0.099 Uiso 1 d R .
C39 C 0.6323(2) -0.1768(3) 0.26888(15) 0.0494(6) Uani 1 d . .
H39A H 0.6458(2) -0.1492(3) 0.22433(15) 0.074 Uiso 1 d R .
H39B H 0.5685(2) -0.1052(3) 0.28850(15) 0.074 Uiso 1 d R .
H39C H 0.6032(2) -0.2394(3) 0.27278(15) 0.074 Uiso 1 d R .
C40 C 0.4712(2) 0.4311(2) 0.36736(11) 0.0383(5) Uani 1 d . .
C41 C 0.4756(2) 0.5343(2) 0.32626(12) 0.0399(5) Uani 1 d . .
C42 C 0.4203(3) 0.6519(3) 0.34526(14) 0.0474(6) Uani 1 d . .
H42A H 0.4260(3) 0.7187(3) 0.31735(14) 0.057 Uiso 1 calc R .
C43 C 0.3567(3) 0.6745(3) 0.40428(14) 0.0542(7) Uani 1 d . .
C44 C 0.3510(3) 0.5735(3) 0.44370(14) 0.0615(8) Uani 1 d . .
H44A H 0.3073(3) 0.5868(3) 0.48355(14) 0.074 Uiso 1 calc R .
C45 C 0.4067(3) 0.4535(3) 0.42741(13) 0.0520(7) Uani 1 d . .
C46 C 0.5445(3) 0.5208(3) 0.26169(14) 0.0565(7) Uani 1 d . .
H46A H 0.4963(3) 0.5092(3) 0.23320(14) 0.085 Uiso 1 d R .
H46B H 0.6285(3) 0.4484(3) 0.26536(14) 0.085 Uiso 1 d R .
H46C H 0.5529(3) 0.5962(3) 0.24499(14) 0.085 Uiso 1 d R .
C47 C 0.2965(4) 0.8033(3) 0.4231(2) 0.0833(12) Uani 1 d . .
H47A H 0.2838(4) 0.7966(3) 0.4689(2) 0.125 Uiso 1 d R .
H47B H 0.2148(4) 0.8550(3) 0.4040(2) 0.125 Uiso 1 d R .
H47C H 0.3518(4) 0.8416(3) 0.4086(2) 0.125 Uiso 1 d R .
C48 C 0.3931(4) 0.3504(3) 0.4739(2) 0.0784(11) Uani 1 d . .
H48A H 0.4755(4) 0.2758(3) 0.4781(2) 0.118 Uiso 1 d R .
H48B H 0.3335(4) 0.3306(3) 0.4586(2) 0.118 Uiso 1 d R .
H48C H 0.3616(4) 0.3785(3) 0.5149(2) 0.118 Uiso 1 d R .
C49 C 0.6351(3) 0.1717(2) 0.38760(11) 0.0420(6) Uani 1 d . .
C50 C 0.6123(3) 0.0672(3) 0.40730(12) 0.0530(7) Uani 1 d . .
C51 C 0.7027(4) -0.0423(3) 0.44105(14) 0.0698(10) Uani 1 d . .
H51A H 0.6862(4) -0.1112(3) 0.45421(14) 0.084 Uiso 1 calc R .
C52 C 0.8160(4) -0.0523(3) 0.4557(2) 0.0734(11) Uani 1 d . .
C53 C 0.8391(3) 0.0486(3) 0.43577(15) 0.0637(9) Uani 1 d . .
H53A H 0.9172(3) 0.0417(3) 0.44444(15) 0.076 Uiso 1 calc R .
C54 C 0.7505(3) 0.1609(3) 0.40309(12) 0.0476(6) Uani 1 d . .
C55 C 0.4914(4) 0.0706(3) 0.3932(2) 0.0683(9) Uani 1 d . .
H55A H 0.5036(4) 0.0392(3) 0.3534(2) 0.102 Uiso 1 d R .
H55B H 0.4230(4) 0.1566(3) 0.3899(2) 0.102 Uiso 1 d R .
H55C H 0.4693(4) 0.0181(3) 0.4271(2) 0.102 Uiso 1 d R .
C56 C 0.9121(6) -0.1725(4) 0.4932(2) 0.115(2) Uani 1 d . .
H56A H 0.8793(6) -0.2329(4) 0.5033(2) 0.172 Uiso 1 d R .
H56B H 0.9265(6) -0.1538(4) 0.5322(2) 0.172 Uiso 1 d R .
H56C H 0.9919(6) -0.2078(4) 0.4681(2) 0.172 Uiso 1 d R .
C57 C 0.7822(3) 0.2684(3) 0.3849(2) 0.0574(7) Uani 1 d . .
H57A H 0.7162(3) 0.3416(3) 0.4027(2) 0.086 Uiso 1 d R .
H57B H 0.7872(3) 0.2886(3) 0.3391(2) 0.086 Uiso 1 d R .
H57C H 0.8636(3) 0.2443(3) 0.4014(2) 0.086 Uiso 1 d R .
N60 N 0.3353(6) 0.5123(5) 0.0891(3) 0.129(2) Uani 1 d . .
C61 C 0.2883(5) 0.5284(4) 0.1386(3) 0.0918(15) Uani 1 d . .
C62 C 0.2327(4) 0.5483(4) 0.2011(3) 0.0952(14) Uani 1 d . .
H62A H 0.1623(4) 0.5285(4) 0.2083(3) 0.143 Uiso 1 d R .
H62B H 0.2016(4) 0.6357(4) 0.2056(3) 0.143 Uiso 1 d R .
H62C H 0.2964(4) 0.4942(4) 0.2319(3) 0.143 Uiso 1 d R .

loop_
_atom_type_symbol
_atom_type_description
_atom_type_scat_dispersion_real
_atom_type_scat_dispersion_imag
_atom_type_scat_source
C C 0.0181 0.0091 'International Tables Vol C Tables 4.2.6.8 and 6.1.1.4'
H H 0.0000 0.0000 'International Tables Vol C Tables 4.2.6.8 and 6.1.1.4'
N N 0.0311 0.0180 'International Tables Vol C Tables 4.2.6.8 and 6.1.1.4'
O O 0.0492 0.0322 'International Tables Vol C Tables 4.2.6.8 and 6.1.1.4'
B B 0.0090 0.0039 'International Tables Vol C Tables 4.2.6.8 and 6.1.1.4'
Al Al 0.2130 0.2455 'International Tables Vol C Tables 4.2.6.8 and 6.1.1.4'

loop_
_geom_angle_atom_site_label_1
_geom_angle_atom_site_label_2
_geom_angle_atom_site_label_3
_geom_angle
_geom_angle_site_symmetry_1
_geom_angle_site_symmetry_3
_geom_angle_publ_flag
O2 Al O1 116.64(9) . . ?
O2 Al O3 117.29(9) . . ?
O1 Al O3 111.22(9) . . ?
O2 Al N1 103.77(9) . . ?
O1 Al N1 102.18(9) . . ?
O3 Al N1 103.13(9) . . ?
B1 O1 Al 163.9(2) . . ?
O1 B1 C13 121.3(2) . . ?
O1 B1 C4 118.5(2) . . ?
C13 B1 C4 120.2(2) . . ?
B2 O2 Al 158.8(2) . . ?
O2 B2 C31 118.9(2) . . ?
O2 B2 C22 119.0(2) . . ?
C31 B2 C22 122.1(2) . . ?
B3 O3 Al 144.2(2) . . ?
O3 B3 C49 118.9(2) . . ?
O3 B3 C40 117.6(2) . . ?
C49 B3 C40 123.4(2) . . ?
C2 N1 Al 170.3(2) . . ?
N1 C2 C3 178.9(4) . . ?
C5 C4 C9 117.2(2) . . ?
C5 C4 B1 121.4(2) . . ?
C9 C4 B1 121.3(2) . . ?
C6 C5 C4 120.7(3) . . ?
C6 C5 C10 118.0(2) . . ?
C4 C5 C10 121.3(2) . . ?
C7 C6 C5 121.7(3) . . ?
C8 C7 C6 117.8(2) . . ?
C8 C7 C11 121.3(3) . . ?
C6 C7 C11 120.9(3) . . ?
C7 C8 C9 122.2(3) . . ?
C8 C9 C4 120.4(2) . . ?
C8 C9 C12 118.4(2) . . ?
C4 C9 C12 121.1(2) . . ?
C18 C13 C14 117.5(2) . . ?
C18 C13 B1 121.2(2) . . ?
C14 C13 B1 121.3(2) . . ?
C15 C14 C13 120.5(2) . . ?
C15 C14 C19 118.1(2) . . ?
C13 C14 C19 121.4(2) . . ?
C14 C15 C16 121.6(2) . . ?
C15 C16 C17 118.2(2) . . ?
C15 C16 C20 121.5(3) . . ?
C17 C16 C20 120.2(3) . . ?
C16 C17 C18 121.4(2) . . ?
C17 C18 C13 120.5(2) . . ?
C17 C18 C21 118.6(2) . . ?
C13 C18 C21 120.9(2) . . ?
C23 C22 C27 118.0(2) . . ?
C23 C22 B2 120.5(2) . . ?
C27 C22 B2 121.6(2) . . ?
C24 C23 C22 119.9(3) . . ?
C24 C23 C28 119.0(3) . . ?
C22 C23 C28 121.1(2) . . ?
C25 C24 C23 122.1(3) . . ?
C26 C25 C24 118.0(2) . . ?
C26 C25 C29 120.9(3) . . ?
C24 C25 C29 121.2(3) . . ?
C25 C26 C27 122.0(3) . . ?
C26 C27 C22 120.1(3) . . ?
C26 C27 C30 118.2(2) . . ?
C22 C27 C30 121.7(2) . . ?
C32 C31 C36 117.9(2) . . ?
C32 C31 B2 121.8(2) . . ?
C36 C31 B2 120.3(2) . . ?
C33 C32 C31 120.1(2) . . ?
C33 C32 C37 117.5(2) . . ?
C31 C32 C37 122.4(2) . . ?
C34 C33 C32 122.0(2) . . ?
C35 C34 C33 117.8(2) . . ?
C35 C34 C38 121.8(3) . . ?
C33 C34 C38 120.4(3) . . ?
C34 C35 C36 122.0(2) . . ?
C35 C36 C31 120.1(2) . . ?
C35 C36 C39 117.8(2) . . ?
C31 C36 C39 122.1(2) . . ?
C41 C40 C45 117.5(2) . . ?
C41 C40 B3 120.1(2) . . ?
C45 C40 B3 122.4(2) . . ?
C42 C41 C40 120.5(2) . . ?
C42 C41 C46 117.3(2) . . ?
C40 C41 C46 122.1(2) . . ?
C41 C42 C43 122.2(3) . . ?
C44 C43 C42 116.9(3) . . ?
C44 C43 C47 122.3(3) . . ?
C42 C43 C47 120.9(3) . . ?
C43 C44 C45 123.2(3) . . ?
C44 C45 C40 119.7(3) . . ?
C44 C45 C48 118.7(3) . . ?
C40 C45 C48 121.6(3) . . ?
C54 C49 C50 118.0(3) . . ?
C54 C49 B3 120.3(2) . . ?
C50 C49 B3 121.7(3) . . ?
C51 C50 C49 120.0(3) . . ?
C51 C50 C55 118.4(3) . . ?
C49 C50 C55 121.6(3) . . ?
C52 C51 C50 121.6(3) . . ?
C53 C52 C51 118.4(3) . . ?
C53 C52 C56 121.2(4) . . ?
C51 C52 C56 120.3(4) . . ?
C52 C53 C54 122.0(4) . . ?
C53 C54 C49 120.0(3) . . ?
C53 C54 C57 118.3(3) . . ?
C49 C54 C57 121.7(2) . . ?
N60 C61 C62 178.4(5) . . ?

loop_
_geom_bond_atom_site_label_1
_geom_bond_atom_site_label_2
_geom_bond_distance
_geom_bond_site_symmetry_2
_geom_bond_publ_flag
Al O2 1.693(2) . ?
Al O1 1.695(2) . ?
Al O3 1.708(2) . ?
Al N1 1.954(2) . ?
O1 B1 1.322(3) . ?
B1 C13 1.598(4) . ?
B1 C4 1.600(3) . ?
O2 B2 1.334(3) . ?
B2 C31 1.596(3) . ?
B2 C22 1.597(3) . ?
O3 B3 1.350(3) . ?
B3 C49 1.587(4) . ?
B3 C40 1.589(4) . ?
N1 C2 1.127(4) . ?
C2 C3 1.444(4) . ?
C4 C5 1.408(3) . ?
C4 C9 1.412(4) . ?
C5 C6 1.391(4) . ?
C5 C10 1.514(4) . ?
C6 C7 1.384(5) . ?
C7 C8 1.379(4) . ?
C7 C11 1.507(4) . ?
C8 C9 1.387(4) . ?
C9 C12 1.509(4) . ?
C13 C18 1.409(3) . ?
C13 C14 1.413(3) . ?
C14 C15 1.385(4) . ?
C14 C19 1.514(3) . ?
C15 C16 1.386(4) . ?
C16 C17 1.389(4) . ?
C16 C20 1.505(4) . ?
C17 C18 1.390(4) . ?
C18 C21 1.511(3) . ?
C22 C23 1.410(4) . ?
C22 C27 1.412(4) . ?
C23 C24 1.395(4) . ?
C23 C28 1.506(4) . ?
C24 C25 1.383(5) . ?
C25 C26 1.380(5) . ?
C25 C29 1.508(4) . ?
C26 C27 1.393(4) . ?
C27 C30 1.511(4) . ?
C31 C32 1.408(3) . ?
C31 C36 1.412(3) . ?
C32 C33 1.390(4) . ?
C32 C37 1.512(4) . ?
C33 C34 1.388(4) . ?
C34 C35 1.380(4) . ?
C34 C38 1.510(4) . ?
C35 C36 1.389(3) . ?
C36 C39 1.511(4) . ?
C40 C41 1.413(3) . ?
C40 C45 1.413(3) . ?
C41 C42 1.385(4) . ?
C41 C46 1.509(3) . ?
C42 C43 1.391(4) . ?
C43 C44 1.381(5) . ?
C43 C47 1.498(4) . ?
C44 C45 1.386(4) . ?
C45 C48 1.510(4) . ?
C49 C54 1.405(4) . ?
C49 C50 1.409(4) . ?
C50 C51 1.392(5) . ?
C50 C55 1.501(5) . ?
C51 C52 1.379(6) . ?
C52 C53 1.369(6) . ?
C52 C56 1.518(4) . ?
C53 C54 1.391(4) . ?
C54 C57 1.506(4) . ?
N60 C61 1.140(8) . ?
C61 C62 1.425(8) . ?
